data_1568550
loop_
_publ_author_name
'K\"onig, Nils'
'God\'inez-Loyola, Yokari'
'Yang, Fangshun'
'Laube, Christian'
'Laue, Michael'
'L\"onnecke, Peter'
'Strassert, Cristian A.'
'Hey-Hawkins, Evamarie'

_publ_section_title
;
 Facile modification of phosphole-based aggregation-induced emission
 luminogens with sulfonyl isocyanates
;
_journal_issue 9
_journal_name_full 'Chemical Science'
_journal_page_first 2267
_journal_page_last 2274
_journal_paper_doi 10.1039/D3SC00308F
_journal_volume 14
_journal_year 2023
_chemical_absolute_configuration unk
_chemical_formula_moiety 'C41 H32 N O2 P S'
_chemical_formula_sum 'C41 H32 N O2 P S'
_chemical_formula_weight 633.70
_space_group_crystal_system orthorhombic
_space_group_IT_number 33
_space_group_name_Hall 'P 2c -2n'
_space_group_name_H-M_alt 'P n a 21'
_atom_sites_solution_hydrogens geom
_atom_sites_solution_primary dual
_atom_sites_solution_secondary difmap
_audit_creation_method SHELXL-2018/3
_audit_update_record
;
2022-11-11 deposited with the CCDC.	2023-01-24 downloaded from the CCDC.
;
_cell_angle_alpha 90
_cell_angle_beta 90
_cell_angle_gamma 90
_cell_formula_units_Z 12
_cell_length_a 50.1288(8)
_cell_length_b 10.1911(2)
_cell_length_c 18.7459(4)
_cell_measurement_reflns_used 16497
_cell_measurement_temperature 130(2)
_cell_measurement_theta_max 25.4340
_cell_measurement_theta_min 1.9810
_cell_volume 9576.7(3)
_computing_cell_refinement 'CrysAlisPro 1.171.41.93a (Rigaku OD, 2020)'
_computing_data_collection 'CrysAlisPro 1.171.41.93a (Rigaku OD, 2020)'
_computing_data_reduction 'CrysAlisPro 1.171.41.93a (Rigaku OD, 2020)'
_computing_molecular_graphics
;
 ORTEP3 for Windows
 L. J. Farrugia, J. Appl. Crystallogr. 1997, 30, 565.
 or
 DIAMOND Version 4.5.3
 K. Brandenburg, Crystal Impact GbR, Bonn, Germany
;
_computing_publication_material
;
 WINGX
 L.J. Farrugia,
 J. Appl. Cryst., 2012, 45, 849-854.
;
_computing_structure_refinement 'SHELXL-2018/3 (Sheldrick, 2018)'
_computing_structure_solution SHELXT-2018-2
_diffrn_ambient_temperature 130(2)
_diffrn_detector_area_resol_mean 16.3560
_diffrn_measured_fraction_theta_full 0.999
_diffrn_measured_fraction_theta_max 0.999
_diffrn_measurement_device_type 'Xcalibur, Sapphire3, Gemini'
_diffrn_measurement_method '\w scans'
_diffrn_radiation_type MoK\a
_diffrn_radiation_wavelength 0.71073
_diffrn_reflns_av_R_equivalents 0.0564
_diffrn_reflns_av_unetI/netI 0.0537
_diffrn_reflns_Laue_measured_fraction_full 0.999
_diffrn_reflns_Laue_measured_fraction_max 0.999
_diffrn_reflns_limit_h_max 60
_diffrn_reflns_limit_h_min -60
_diffrn_reflns_limit_k_max 12
_diffrn_reflns_limit_k_min -12
_diffrn_reflns_limit_l_max 22
_diffrn_reflns_limit_l_min -22
_diffrn_reflns_number 63968
_diffrn_reflns_point_group_measured_fraction_full 0.986
_diffrn_reflns_point_group_measured_fraction_max 0.986
_diffrn_reflns_theta_full 25.350
_diffrn_reflns_theta_max 25.350
_diffrn_reflns_theta_min 2.039
_diffrn_source 'fine-focus sealed X-ray tube'
_exptl_absorpt_coefficient_mu 0.190
_exptl_absorpt_correction_T_max 1.00000
_exptl_absorpt_correction_T_min 0.89124
_exptl_absorpt_correction_type multi-scan
_exptl_absorpt_process_details
;
CrysAlisPro 1.171.41.93a (Rigaku Oxford Diffraction, 2020)
Empirical absorption correction using spherical harmonics,
implemented in SCALE3 ABSPACK scaling algorithm.
;
_exptl_crystal_colour 'clear intense yellow'
_exptl_crystal_density_diffrn 1.319
_exptl_crystal_description prism
_exptl_crystal_F_000 3984
_exptl_crystal_size_max 0.40
_exptl_crystal_size_mid 0.25
_exptl_crystal_size_min 0.10
_refine_diff_density_max 0.640
_refine_diff_density_min -0.370
_refine_diff_density_rms 0.098
_refine_ls_abs_structure_details
;
 Refined as an inversion twin.
;
_refine_ls_abs_structure_Flack 0.56(15)
_refine_ls_extinction_method none
_refine_ls_goodness_of_fit_ref 1.142
_refine_ls_hydrogen_treatment constr
_refine_ls_matrix_type full
_refine_ls_number_parameters 1430
_refine_ls_number_reflns 17297
_refine_ls_number_restraints 463
_refine_ls_restrained_S_all 1.133
_refine_ls_R_factor_all 0.0967
_refine_ls_R_factor_gt 0.0845
_refine_ls_shift/su_max 0.001
_refine_ls_shift/su_mean 0.000
_refine_ls_structure_factor_coef Fsqd
_refine_ls_weighting_details 'w=1/[\s^2^(Fo^2^)+(0.0995P)^2^+14.3480P] where P=(Fo^2^+2Fc^2^)/3'
_refine_ls_weighting_scheme calc
_refine_ls_wR_factor_gt 0.2096
_refine_ls_wR_factor_ref 0.2178
_reflns_Friedel_coverage 0.909
_reflns_Friedel_fraction_full 0.971
_reflns_Friedel_fraction_max 0.971
_reflns_number_gt 14946
_reflns_number_total 17297
_reflns_threshold_expression 'I > 2\s(I)'
_cod_data_source_file d3sc00308f2.cif
_cod_data_source_block comp_9b_x3449fin
_cod_database_code 1568550
_shelx_shelxl_version_number 2018/3
_shelx_space_group_comment
;
The symmetry employed for this shelxl refinement is uniquely defined
by the following loop, which should always be used as a source of
symmetry information in preference to the above space-group names.
They are only intended as comments.
;

loop_
_space_group_symop_operation_xyz
'x, y, z'
'-x, -y, z+1/2'
'x+1/2, -y+1/2, z'
'-x+1/2, y+1/2, z+1/2'

loop_
_atom_site_label
_atom_site_type_symbol
_atom_site_fract_x
_atom_site_fract_y
_atom_site_fract_z
_atom_site_U_iso_or_equiv
_atom_site_adp_type
_atom_site_occupancy
_atom_site_site_symmetry_order
_atom_site_calc_flag
_atom_site_refinement_flags_posn
_atom_site_refinement_flags_adp
_atom_site_refinement_flags_occupancy
_atom_site_disorder_assembly
_atom_site_disorder_group
S1 S 0.46852(4) 0.06038(18) 0.73658(11) 0.0290(4) Uani 1 1 d . . . . .
P1 P 0.42490(4) 0.23412(18) 0.73683(12) 0.0250(4) Uani 1 1 d . . . . .
O1 O 0.45004(13) -0.0336(6) 0.7661(3) 0.0422(15) Uani 1 1 d . . . . .
O2 O 0.49383(13) 0.0712(7) 0.7711(4) 0.0498(18) Uani 1 1 d . . . . .
N1 N 0.45553(12) 0.2037(6) 0.7319(4) 0.0266(14) Uani 1 1 d . . . . .
C1 C 0.40599(16) 0.1730(9) 0.8113(5) 0.0302(19) Uani 1 1 d . . . . .
C2 C 0.38432(16) 0.1090(8) 0.7842(5) 0.0290(19) Uani 1 1 d . . . . .
C3 C 0.38290(15) 0.1034(8) 0.7043(5) 0.0271(18) Uani 1 1 d . . . . .
C4 C 0.40280(15) 0.1665(8) 0.6702(4) 0.0255(17) Uani 1 1 d . . . . .
C5 C 0.42287(15) 0.4083(7) 0.7376(5) 0.0294(16) Uani 1 1 d . . . . .
C6 C 0.39824(17) 0.4685(8) 0.7536(6) 0.046(2) Uani 1 1 d . . . . .
H6 H 0.382828 0.416095 0.761186 0.055 Uiso 1 1 calc R U . . .
C7 C 0.39650(19) 0.6029(8) 0.7581(6) 0.046(2) Uani 1 1 d . . . . .
H7 H 0.379719 0.642117 0.768207 0.056 Uiso 1 1 calc R U . . .
C8 C 0.41827(17) 0.6814(8) 0.7486(5) 0.038(2) Uani 1 1 d . . . . .
H8 H 0.416772 0.774016 0.752498 0.046 Uiso 1 1 calc R U . . .
C9 C 0.44282(18) 0.6230(8) 0.7329(5) 0.038(2) Uani 1 1 d . . . . .
H9 H 0.458135 0.676070 0.725282 0.045 Uiso 1 1 calc R U . . .
C10 C 0.44478(16) 0.4877(8) 0.7284(5) 0.036(2) Uani 1 1 d . . . . .
H10 H 0.461631 0.448879 0.718717 0.043 Uiso 1 1 calc R U . . .
C11 C 0.41303(17) 0.1974(8) 0.8857(4) 0.0296(18) Uani 1 1 d . . . . .
C12 C 0.3938(2) 0.2311(11) 0.9374(5) 0.052(3) Uani 1 1 d . . . . .
H12 H 0.375742 0.242298 0.923274 0.062 Uiso 1 1 calc R U . . .
C13 C 0.4005(2) 0.2481(11) 1.0074(5) 0.055(3) Uani 1 1 d . . . . .
H13 H 0.387031 0.269854 1.040911 0.065 Uiso 1 1 calc R U . . .
C14 C 0.4263(2) 0.2344(10) 1.0303(6) 0.051(3) Uani 1 1 d . . . . .
H14 H 0.430580 0.245083 1.079327 0.062 Uiso 1 1 calc R U . . .
C15 C 0.4457(2) 0.2051(9) 0.9820(5) 0.048(2) Uani 1 1 d . . . . .
H15 H 0.463702 0.197007 0.996945 0.057 Uiso 1 1 calc R U . . .
C16 C 0.43896(19) 0.1870(9) 0.9099(5) 0.040(2) Uani 1 1 d . . . . .
H16 H 0.452703 0.166837 0.876747 0.048 Uiso 1 1 calc R U . . .
C17 C 0.36441(16) 0.0392(9) 0.8287(5) 0.033(2) Uani 1 1 d . . . . .
C18 C 0.33777(18) 0.0764(12) 0.8284(5) 0.049(3) Uani 1 1 d . . . . .
H18 H 0.331779 0.149505 0.801356 0.059 Uiso 1 1 calc R U . . .
C19 C 0.3195(2) -0.0006(18) 0.8710(6) 0.082(5) Uani 1 1 d . . . . .
H19 H 0.301105 0.021273 0.872088 0.098 Uiso 1 1 calc R U . . .
C20 C 0.3285(2) -0.1024(17) 0.9086(7) 0.086(5) Uani 1 1 d . . . . .
H20 H 0.316165 -0.154707 0.934489 0.103 Uiso 1 1 calc R U . . .
C21 C 0.3554(2) -0.1339(16) 0.9111(8) 0.089(5) Uani 1 1 d . . . . .
H21 H 0.361610 -0.203151 0.940696 0.107 Uiso 1 1 calc R U . . .
C22 C 0.3729(2) -0.0636(10) 0.8702(5) 0.050(3) Uani 1 1 d . . . . .
H22 H 0.391231 -0.086367 0.870497 0.060 Uiso 1 1 calc R U . . .
C23 C 0.36124(15) 0.0266(8) 0.6709(4) 0.0250(17) Uani 1 1 d . . . . .
C24 C 0.36229(18) -0.1079(8) 0.6755(6) 0.042(2) Uani 1 1 d . . . . .
H24 H 0.376082 -0.148866 0.702196 0.050 Uiso 1 1 calc R U . . .
C25 C 0.3431(2) -0.1847(10) 0.6409(6) 0.050(3) Uani 1 1 d . . . . .
H25 H 0.344360 -0.277574 0.643171 0.060 Uiso 1 1 calc R U . . .
C26 C 0.32271(19) -0.1287(11) 0.6042(6) 0.049(3) Uani 1 1 d . . . . .
H26 H 0.309616 -0.180700 0.580902 0.059 Uiso 1 1 calc R U . . .
C27 C 0.3217(2) 0.0085(11) 0.6020(6) 0.054(3) Uani 1 1 d . . . . .
H27 H 0.307660 0.050011 0.576477 0.065 Uiso 1 1 calc R U . . .
C28 C 0.34042(18) 0.0845(10) 0.6355(6) 0.043(2) Uani 1 1 d . . . . .
H28 H 0.338968 0.177369 0.634194 0.051 Uiso 1 1 calc R U . . .
C29 C 0.40887(16) 0.1703(8) 0.5936(4) 0.0286(18) Uani 1 1 d . . . . .
C30 C 0.39790(16) 0.0893(9) 0.5426(5) 0.037(2) Uani 1 1 d . . . . .
H30 H 0.384061 0.030909 0.556540 0.044 Uiso 1 1 calc R U . . .
C31 C 0.40601(17) 0.0889(9) 0.4729(5) 0.038(2) Uani 1 1 d . . . . .
H31 H 0.397579 0.032251 0.439505 0.045 Uiso 1 1 calc R U . . .
C32 C 0.42640(18) 0.1704(10) 0.4508(5) 0.041(2) Uani 1 1 d . . . . .
H32 H 0.431807 0.170539 0.402231 0.049 Uiso 1 1 calc R U . . .
C33 C 0.4390(2) 0.2521(9) 0.4995(5) 0.039(2) Uani 1 1 d . . . . .
H33 H 0.453219 0.307634 0.485005 0.047 Uiso 1 1 calc R U . . .
C34 C 0.43023(17) 0.2507(9) 0.5705(5) 0.035(2) Uani 1 1 d . . . . .
H34 H 0.438916 0.305541 0.604301 0.042 Uiso 1 1 calc R U . . .
C35 C 0.47492(15) 0.0156(7) 0.6482(4) 0.0276(17) Uani 1 1 d . . . . .
C36 C 0.45585(16) -0.0544(8) 0.6103(5) 0.0316(18) Uani 1 1 d . . . . .
H36 H 0.440132 -0.084732 0.633291 0.038 Uiso 1 1 calc R U . . .
C37 C 0.46004(19) -0.0798(9) 0.5375(5) 0.042(2) Uani 1 1 d . . . . .
H37 H 0.446969 -0.126673 0.511146 0.051 Uiso 1 1 calc R U . . .
C38 C 0.4834(2) -0.0366(9) 0.5034(5) 0.042(2) Uani 1 1 d . . . . .
C39 C 0.50167(19) 0.0288(9) 0.5433(5) 0.037(2) Uani 1 1 d . . . . .
H39 H 0.517641 0.056730 0.520659 0.044 Uiso 1 1 calc R U . . .
C40 C 0.49847(17) 0.0571(8) 0.6150(5) 0.0341(19) Uani 1 1 d . . . . .
H40 H 0.511815 0.103214 0.640786 0.041 Uiso 1 1 calc R U . . .
C41 C 0.4872(3) -0.0647(11) 0.4262(6) 0.061(3) Uani 1 1 d . . . . .
H41A H 0.504850 -0.033450 0.411238 0.091 Uiso 1 1 calc R U . . .
H41B H 0.473404 -0.019791 0.398537 0.091 Uiso 1 1 calc R U . . .
H41C H 0.485995 -0.159537 0.418094 0.091 Uiso 1 1 calc R U . . .
S2 S 0.63209(4) 0.4543(2) 0.74064(12) 0.0344(5) Uani 1 1 d . . . . .
P2 P 0.58983(4) 0.27506(18) 0.75204(11) 0.0243(4) Uani 1 1 d . . . . .
O3 O 0.61253(13) 0.5466(6) 0.7165(3) 0.0457(16) Uani 1 1 d . . . . .
O4 O 0.65750(13) 0.4496(7) 0.7052(4) 0.0507(18) Uani 1 1 d . . . . .
N2 N 0.62061(11) 0.3080(6) 0.7446(4) 0.0288(14) Uani 1 1 d . . . . .
C42 C 0.57021(16) 0.3506(7) 0.8229(4) 0.0245(17) Uani 1 1 d . . . . .
C43 C 0.54901(14) 0.4103(7) 0.7913(4) 0.0217(16) Uani 1 1 d . . . . .
C44 C 0.54879(16) 0.4037(8) 0.7114(4) 0.0273(18) Uani 1 1 d . . . . .
C45 C 0.56827(16) 0.3299(8) 0.6815(4) 0.0251(17) Uani 1 1 d . . . . .
C46 C 0.58639(15) 0.0994(7) 0.7562(4) 0.0264(16) Uani 1 1 d . . . . .
C47 C 0.60957(15) 0.0198(7) 0.7520(5) 0.0307(17) Uani 1 1 d . . . . .
H47 H 0.626897 0.057445 0.752880 0.037 Uiso 1 1 calc R U . . .
C48 C 0.60609(15) -0.1142(7) 0.7466(5) 0.0316(17) Uani 1 1 d . . . . .
H48 H 0.621271 -0.169546 0.742713 0.038 Uiso 1 1 calc R U . . .
C49 C 0.58109(16) -0.1688(7) 0.7468(5) 0.0319(17) Uani 1 1 d . . . . .
H49 H 0.579070 -0.261068 0.742047 0.038 Uiso 1 1 calc R U . . .
C50 C 0.55885(16) -0.0899(7) 0.7537(5) 0.0313(17) Uani 1 1 d . . . . .
H50 H 0.541650 -0.128877 0.755720 0.038 Uiso 1 1 calc R U . . .
C51 C 0.56133(15) 0.0465(7) 0.7579(4) 0.0271(16) Uani 1 1 d . . . . .
H51 H 0.546021 0.100924 0.761852 0.033 Uiso 1 1 calc R U . . .
C52 C 0.57823(15) 0.3348(7) 0.8978(4) 0.0234(16) Uani 1 1 d . . . . .
C53 C 0.56335(16) 0.3954(9) 0.9543(5) 0.0347(19) Uani 1 1 d . . . . .
H53 H 0.547144 0.439692 0.943744 0.042 Uiso 1 1 calc R U . . .
C54 C 0.57242(18) 0.3899(10) 1.0242(5) 0.039(2) Uani 1 1 d . . . . .
H54 H 0.562834 0.433413 1.060940 0.047 Uiso 1 1 calc R U . . .
C55 C 0.59591(17) 0.3196(9) 1.0406(4) 0.0340(19) Uani 1 1 d . . . . .
H55 H 0.601826 0.311362 1.088496 0.041 Uiso 1 1 calc R U . . .
C56 C 0.60961(19) 0.2650(9) 0.9872(5) 0.039(2) Uani 1 1 d . . . . .
H56 H 0.625887 0.221258 0.997592 0.047 Uiso 1 1 calc R U . . .
C57 C 0.60088(18) 0.2700(9) 0.9175(5) 0.038(2) Uani 1 1 d . . . . .
H57 H 0.611032 0.226671 0.881805 0.045 Uiso 1 1 calc R U . . .
C58 C 0.52699(15) 0.4806(9) 0.8286(4) 0.0288(18) Uani 1 1 d . . . . .
C59 C 0.50280(16) 0.4170(10) 0.8408(5) 0.036(2) Uani 1 1 d . . . . .
H59 H 0.500027 0.328756 0.826212 0.043 Uiso 1 1 calc R U . . .
C60 C 0.4825(2) 0.4892(11) 0.8759(6) 0.049(2) Uani 1 1 d . . . . .
H60 H 0.466182 0.447086 0.887801 0.059 Uiso 1 1 calc R U . . .
C61 C 0.4859(2) 0.6140(11) 0.8924(6) 0.053(3) Uani 1 1 d . . . . .
H61 H 0.471669 0.659724 0.914647 0.063 Uiso 1 1 calc R U . . .
C62 C 0.5090(2) 0.6801(11) 0.8787(6) 0.056(3) Uani 1 1 d . . . . .
H62 H 0.510660 0.770578 0.890131 0.068 Uiso 1 1 calc R U . . .
C63 C 0.5301(2) 0.6122(10) 0.8479(6) 0.047(2) Uani 1 1 d . . . . .
H63 H 0.546613 0.655246 0.839839 0.056 Uiso 1 1 calc R U . . .
C64 C 0.52874(15) 0.4739(7) 0.6686(4) 0.0216(16) Uani 1 1 d . . . . .
C65 C 0.51284(18) 0.4121(9) 0.6192(5) 0.040(2) Uani 1 1 d . . . . .
H65 H 0.513045 0.319071 0.615788 0.049 Uiso 1 1 calc R U . . .
C66 C 0.49650(18) 0.4845(9) 0.5741(6) 0.044(2) Uani 1 1 d . . . . .
H66 H 0.485890 0.439652 0.539952 0.052 Uiso 1 1 calc R U . . .
C67 C 0.49524(18) 0.6156(10) 0.5774(5) 0.042(2) Uani 1 1 d . . . . .
H67 H 0.484770 0.663265 0.544023 0.050 Uiso 1 1 calc R U . . .
C68 C 0.50924(19) 0.6801(9) 0.6294(5) 0.045(2) Uani 1 1 d . . . . .
H68 H 0.507475 0.772450 0.634196 0.054 Uiso 1 1 calc R U . . .
C69 C 0.52590(17) 0.6120(8) 0.6750(5) 0.0344(19) Uani 1 1 d . . . . .
H69 H 0.535511 0.657949 0.710897 0.041 Uiso 1 1 calc R U . . .
C70 C 0.57319(16) 0.3102(8) 0.6052(4) 0.0267(17) Uani 1 1 d . . . . .
C71 C 0.57415(17) 0.1879(9) 0.5767(4) 0.0346(19) Uani 1 1 d . . . . .
H71 H 0.572456 0.113612 0.606957 0.042 Uiso 1 1 calc R U . . .
C72 C 0.57755(18) 0.1700(10) 0.5042(5) 0.044(2) Uani 1 1 d . . . . .
H72 H 0.578004 0.083568 0.485188 0.053 Uiso 1 1 calc R U . . .
C73 C 0.5802(2) 0.2744(10) 0.4596(5) 0.042(2) Uani 1 1 d . . . . .
H73 H 0.582115 0.262118 0.409629 0.051 Uiso 1 1 calc R U . . .
C74 C 0.5802(2) 0.3999(11) 0.4891(5) 0.047(2) Uani 1 1 d . . . . .
H74 H 0.582534 0.474001 0.458951 0.057 Uiso 1 1 calc R U . . .
C75 C 0.57683(19) 0.4179(10) 0.5610(5) 0.042(2) Uani 1 1 d . . . . .
H75 H 0.576980 0.503938 0.580535 0.050 Uiso 1 1 calc R U . . .
C76 C 0.63945(16) 0.4976(9) 0.8307(5) 0.036(2) Uani 1 1 d . . . . .
C77 C 0.62094(18) 0.5662(8) 0.8729(5) 0.037(2) Uani 1 1 d . . . . .
H77 H 0.604832 0.597761 0.852480 0.044 Uiso 1 1 calc R U . . .
C78 C 0.62624(17) 0.5871(9) 0.9437(5) 0.035(2) Uani 1 1 d . . . . .
H78 H 0.613624 0.634174 0.971598 0.042 Uiso 1 1 calc R U . . .
C79 C 0.64919(19) 0.5425(10) 0.9759(5) 0.043(2) Uani 1 1 d . . . . .
C80 C 0.6687(2) 0.4797(10) 0.9319(5) 0.046(2) Uani 1 1 d . . . . .
H80 H 0.685187 0.452729 0.952000 0.055 Uiso 1 1 calc R U . . .
C81 C 0.66368(17) 0.4583(9) 0.8611(5) 0.036(2) Uani 1 1 d . . . . .
H81 H 0.676756 0.416369 0.832329 0.043 Uiso 1 1 calc R U . . .
C82 C 0.6552(3) 0.5628(11) 1.0529(6) 0.063(3) Uani 1 1 d . . . . .
H82A H 0.655395 0.656967 1.063509 0.094 Uiso 1 1 calc R U . . .
H82B H 0.672730 0.525105 1.064035 0.094 Uiso 1 1 calc R U . . .
H82C H 0.641537 0.519630 1.081952 0.094 Uiso 1 1 calc R U . . .
S3 S 0.70565(7) 0.6030(4) 0.25070(17) 0.0374(8) Uani 0.782(7) 1 d D U P A 1
P3 P 0.74776(6) 0.7785(4) 0.23727(16) 0.0257(7) Uani 0.782(7) 1 d D U P A 1
O5 O 0.72660(19) 0.5034(8) 0.2491(6) 0.061(3) Uani 0.782(7) 1 d D U P A 1
O6 O 0.6857(2) 0.5952(12) 0.1980(5) 0.070(3) Uani 0.782(7) 1 d D U P A 1
N3 N 0.71702(18) 0.7467(10) 0.2529(5) 0.033(2) Uani 0.782(7) 1 d D U P A 1
C83 C 0.7648(2) 0.7043(17) 0.1628(5) 0.027(4) Uani 0.782(7) 1 d D U P A 1
C84 C 0.7867(2) 0.6432(17) 0.1875(6) 0.027(3) Uani 0.782(7) 1 d D U P A 1
C85 C 0.7896(2) 0.6453(12) 0.2678(5) 0.024(2) Uani 0.782(7) 1 d D U P A 1
C86 C 0.7714(2) 0.7176(11) 0.3022(5) 0.027(2) Uani 0.782(7) 1 d D U P A 1
C87 C 0.7502(2) 0.9507(13) 0.2274(6) 0.027(2) Uani 0.782(7) 1 d D U P A 1
C88 C 0.77558(18) 1.0071(12) 0.2150(6) 0.030(2) Uani 0.782(7) 1 d D U P A 1
H88 H 0.790840 0.952557 0.210294 0.037 Uiso 0.782(7) 1 calc R U P A 1
C89 C 0.7781(2) 1.1416(11) 0.2099(6) 0.034(2) Uani 0.782(7) 1 d D U P A 1
H89 H 0.795046 1.178501 0.199509 0.041 Uiso 0.782(7) 1 calc R U P A 1
C90 C 0.7568(2) 1.2225(13) 0.2193(6) 0.033(3) Uani 0.782(7) 1 d D U P A 1
H90 H 0.758898 1.314975 0.216375 0.040 Uiso 0.782(7) 1 calc R U P A 1
C91 C 0.7321(3) 1.1691(15) 0.2331(7) 0.036(3) Uani 0.782(7) 1 d D U P A 1
H91 H 0.717178 1.225156 0.240360 0.044 Uiso 0.782(7) 1 calc R U P A 1
C92 C 0.7288(2) 1.0344(14) 0.2365(7) 0.032(3) Uani 0.782(7) 1 d D U P A 1
H92 H 0.711540 0.998997 0.245283 0.038 Uiso 0.782(7) 1 calc R U P A 1
C93 C 0.7572(2) 0.7303(16) 0.0873(5) 0.027(2) Uani 0.782(7) 1 d D U P A 1
C94 C 0.7752(2) 0.7727(13) 0.0389(6) 0.041(3) Uani 0.782(7) 1 d D U P A 1
H94 H 0.793093 0.788873 0.053480 0.049 Uiso 0.782(7) 1 calc R U P A 1
C95 C 0.7680(2) 0.7933(14) -0.0322(6) 0.045(3) Uani 0.782(7) 1 d D U P A 1
H95 H 0.780906 0.821025 -0.066276 0.054 Uiso 0.782(7) 1 calc R U P A 1
C96 C 0.7412(3) 0.7718(13) -0.0526(6) 0.040(3) Uani 0.782(7) 1 d D U P A 1
H96 H 0.735945 0.781549 -0.101002 0.048 Uiso 0.782(7) 1 calc R U P A 1
C97 C 0.7231(3) 0.7377(16) -0.0031(6) 0.038(3) Uani 0.782(7) 1 d D U P A 1
H97 H 0.705001 0.724444 -0.015869 0.045 Uiso 0.782(7) 1 calc R U P A 1
C98 C 0.7313(3) 0.722(2) 0.0663(7) 0.048(4) Uani 0.782(7) 1 d D U P A 1
H98 H 0.718099 0.705082 0.101481 0.057 Uiso 0.782(7) 1 calc R U P A 1
C99 C 0.8077(2) 0.5801(14) 0.1439(6) 0.028(2) Uani 0.782(7) 1 d D U P A 1
C100 C 0.8014(4) 0.4777(14) 0.1015(8) 0.061(4) Uani 0.782(7) 1 d D U P A 1
H100 H 0.783576 0.446411 0.099383 0.073 Uiso 0.782(7) 1 calc R U P A 1
C101 C 0.8215(5) 0.417(2) 0.0602(9) 0.088(5) Uani 0.782(7) 1 d D U P A 1
H101 H 0.818017 0.342593 0.031422 0.105 Uiso 0.782(7) 1 calc R U P A 1
C102 C 0.8469(4) 0.474(3) 0.0640(10) 0.097(6) Uani 0.782(7) 1 d D U P A 1
H102 H 0.860869 0.437184 0.036496 0.116 Uiso 0.782(7) 1 calc R U P A 1
C103 C 0.8523(3) 0.578(2) 0.1043(8) 0.077(5) Uani 0.782(7) 1 d D U P A 1
H103 H 0.869910 0.612232 0.105260 0.092 Uiso 0.782(7) 1 calc R U P A 1
C104 C 0.8331(2) 0.6346(17) 0.1438(6) 0.042(3) Uani 0.782(7) 1 d D U P A 1
H104 H 0.836800 0.710809 0.171270 0.050 Uiso 0.782(7) 1 calc R U P A 1
C105 C 0.8096(3) 0.5588(15) 0.3042(6) 0.023(3) Uani 0.782(7) 1 d D U P A 1
C106 C 0.8238(3) 0.6054(11) 0.3638(11) 0.027(3) Uani 0.782(7) 1 d D U P A 1
H106 H 0.822456 0.694795 0.377691 0.032 Uiso 0.782(7) 1 calc R U P A 1
C107 C 0.8398(2) 0.5195(12) 0.4022(7) 0.035(3) Uani 0.782(7) 1 d D U P A 1
H107 H 0.850958 0.552512 0.439135 0.042 Uiso 0.782(7) 1 calc R U P A 1
C108 C 0.8398(3) 0.3890(14) 0.3876(9) 0.036(4) Uani 0.782(7) 1 d D U P A 1
H108 H 0.848834 0.329686 0.418372 0.043 Uiso 0.782(7) 1 calc R U P A 1
C109 C 0.8269(2) 0.3431(10) 0.3287(10) 0.033(3) Uani 0.782(7) 1 d D U P A 1
H109 H 0.828791 0.253722 0.315141 0.039 Uiso 0.782(7) 1 calc R U P A 1
C110 C 0.81089(19) 0.4270(10) 0.2883(6) 0.026(2) Uani 0.782(7) 1 d D U P A 1
H110 H 0.800824 0.392930 0.249576 0.031 Uiso 0.782(7) 1 calc R U P A 1
C111 C 0.7663(2) 0.7358(11) 0.3797(5) 0.027(2) Uani 0.782(7) 1 d D U P A 1
C112 C 0.76112(18) 0.8574(11) 0.4080(6) 0.031(2) Uani 0.782(7) 1 d D U P A 1
H112 H 0.760892 0.932015 0.377580 0.037 Uiso 0.782(7) 1 calc R U P A 1
C113 C 0.7563(2) 0.8726(14) 0.4792(6) 0.042(3) Uani 0.782(7) 1 d D U P A 1
H113 H 0.752750 0.957460 0.497948 0.050 Uiso 0.782(7) 1 calc R U P A 1
C114 C 0.7564(3) 0.7657(16) 0.5238(6) 0.049(3) Uani 0.782(7) 1 d D U P A 1
H114 H 0.752967 0.776297 0.573307 0.059 Uiso 0.782(7) 1 calc R U P A 1
C115 C 0.7614(3) 0.6467(19) 0.4971(7) 0.046(4) Uani 0.782(7) 1 d D U P A 1
H115 H 0.761179 0.572787 0.528018 0.055 Uiso 0.782(7) 1 calc R U P A 1
C116 C 0.7671(2) 0.6285(18) 0.4250(6) 0.036(3) Uani 0.782(7) 1 d D U P A 1
H116 H 0.771326 0.543787 0.407131 0.044 Uiso 0.782(7) 1 calc R U P A 1
C117 C 0.6900(2) 0.5815(11) 0.3341(5) 0.032(3) Uani 0.782(7) 1 d D U P A 1
C118 C 0.6669(2) 0.5077(14) 0.3345(8) 0.053(3) Uani 0.782(7) 1 d D U P A 1
H118 H 0.659267 0.479473 0.290721 0.064 Uiso 0.782(7) 1 calc R U P A 1
C119 C 0.6550(2) 0.4751(16) 0.3978(8) 0.062(4) Uani 0.782(7) 1 d D U P A 1
H119 H 0.639039 0.424938 0.397160 0.074 Uiso 0.782(7) 1 calc R U P A 1
C120 C 0.6657(3) 0.5134(15) 0.4630(8) 0.051(3) Uani 0.782(7) 1 d D U P A 1
C121 C 0.6884(3) 0.5935(14) 0.4620(7) 0.051(3) Uani 0.782(7) 1 d D U P A 1
H121 H 0.695883 0.624015 0.505417 0.061 Uiso 0.782(7) 1 calc R U P A 1
C122 C 0.6998(2) 0.6281(13) 0.3973(7) 0.047(3) Uani 0.782(7) 1 d D U P A 1
H122 H 0.714832 0.685102 0.396926 0.056 Uiso 0.782(7) 1 calc R U P A 1
C123 C 0.6534(3) 0.4759(16) 0.5337(8) 0.061(4) Uani 0.782(7) 1 d D U P A 1
H12A H 0.633938 0.481121 0.530200 0.092 Uiso 0.782(7) 1 calc R U P A 1
H12B H 0.659700 0.536166 0.570780 0.092 Uiso 0.782(7) 1 calc R U P A 1
H12C H 0.658651 0.386017 0.545939 0.092 Uiso 0.782(7) 1 calc R U P A 1
S3F S 0.6978(3) 0.5580(15) 0.2400(9) 0.048(4) Uiso 0.218(7) 1 d D . P A 2
P3F P 0.7414(2) 0.7297(12) 0.2366(7) 0.029(3) Uiso 0.218(7) 1 d D . P A 2
O5F O 0.7164(8) 0.459(4) 0.221(2) 0.091(16) Uiso 0.218(7) 1 d D . P A 2
O6F O 0.6719(6) 0.570(3) 0.2129(18) 0.056(10) Uiso 0.218(7) 1 d D . P A 2
N3F N 0.7103(5) 0.703(3) 0.240(2) 0.035(11) Uiso 0.218(7) 1 d D . P A 2
C883 C 0.7623(6) 0.675(4) 0.1635(12) 0.022(17) Uiso 0.218(7) 1 d D . P A 2
C884 C 0.7836(7) 0.613(5) 0.1918(14) 0.026(18) Uiso 0.218(7) 1 d D . P A 2
C885 C 0.7836(6) 0.604(4) 0.2726(14) 0.025(13) Uiso 0.218(7) 1 d D . P A 2
C886 C 0.7625(6) 0.659(4) 0.3047(12) 0.032(10) Uiso 0.218(7) 1 d D . P A 2
C887 C 0.7450(6) 0.905(2) 0.236(2) 0.021(11) Uiso 0.218(7) 1 d D . P A 2
C888 C 0.7699(7) 0.967(4) 0.245(2) 0.08(2) Uiso 0.218(7) 1 d D . P A 2
H888 H 0.785272 0.913040 0.250406 0.091 Uiso 0.218(7) 1 calc R U P A 2
C889 C 0.7730(7) 1.100(3) 0.246(2) 0.048(12) Uiso 0.218(7) 1 d D . P A 2
H889 H 0.790299 1.136332 0.251742 0.058 Uiso 0.218(7) 1 calc R U P A 2
C890 C 0.7517(7) 1.182(3) 0.238(2) 0.034(13) Uiso 0.218(7) 1 d D . P A 2
H890 H 0.753877 1.274595 0.238828 0.041 Uiso 0.218(7) 1 calc R U P A 2
C891 C 0.7268(8) 1.127(4) 0.230(2) 0.030(14) Uiso 0.218(7) 1 d D . P A 2
H891 H 0.711636 1.181511 0.224839 0.035 Uiso 0.218(7) 1 calc R U P A 2
C892 C 0.7238(7) 0.993(4) 0.228(2) 0.034(16) Uiso 0.218(7) 1 d D . P A 2
H892 H 0.706373 0.957760 0.221802 0.041 Uiso 0.218(7) 1 calc R U P A 2
C893 C 0.7530(7) 0.688(3) 0.0874(14) 0.022(14) Uiso 0.218(7) 1 d D . P A 2
C894 C 0.7691(9) 0.688(5) 0.030(2) 0.10(2) Uiso 0.218(7) 1 d D . P A 2
H894 H 0.787767 0.680741 0.037441 0.116 Uiso 0.218(7) 1 calc R U P A 2
C895 C 0.7595(9) 0.698(5) -0.040(2) 0.068(16) Uiso 0.218(7) 1 d D . P A 2
H895 H 0.771410 0.696593 -0.079266 0.082 Uiso 0.218(7) 1 calc R U P A 2
C896 C 0.7316(10) 0.710(5) -0.051(2) 0.10(3) Uiso 0.218(7) 1 d D . P A 2
H896 H 0.724431 0.718434 -0.097687 0.115 Uiso 0.218(7) 1 calc R U P A 2
C897 C 0.7159(9) 0.711(5) 0.006(2) 0.06(3) Uiso 0.218(7) 1 d D . P A 2
H897 H 0.697214 0.719594 -0.000136 0.073 Uiso 0.218(7) 1 calc R U P A 2
C898 C 0.7261(6) 0.698(4) 0.0742(19) 0.011(10) Uiso 0.218(7) 1 d D . P A 2
H898 H 0.714070 0.696797 0.113322 0.013 Uiso 0.218(7) 1 calc R U P A 2
C899 C 0.8031(6) 0.537(3) 0.1491(13) 0.021(13) Uiso 0.218(7) 1 d D . P A 2
C900 C 0.7930(8) 0.436(4) 0.111(2) 0.050 Uiso 0.218(7) 1 d D U P A 2
H900 H 0.774478 0.416524 0.112565 0.060 Uiso 0.218(7) 1 calc R U P A 2
C901 C 0.8103(8) 0.360(4) 0.069(2) 0.056(15) Uiso 0.218(7) 1 d D . P A 2
H901 H 0.804195 0.286734 0.042187 0.067 Uiso 0.218(7) 1 calc R U P A 2
C902 C 0.8371(7) 0.398(4) 0.0690(18) 0.030(10) Uiso 0.218(7) 1 d D . P A 2
H902 H 0.849255 0.350006 0.040033 0.036 Uiso 0.218(7) 1 calc R U P A 2
C903 C 0.8464(7) 0.496(4) 0.107(2) 0.048(13) Uiso 0.218(7) 1 d D . P A 2
H903 H 0.864899 0.515172 0.106206 0.057 Uiso 0.218(7) 1 calc R U P A 2
C904 C 0.8299(6) 0.569(4) 0.147(2) 0.042(14) Uiso 0.218(7) 1 d D . P A 2
H904 H 0.836473 0.641712 0.173279 0.051 Uiso 0.218(7) 1 calc R U P A 2
C905 C 0.8054(7) 0.532(5) 0.3119(16) 0.07(4) Uiso 0.218(7) 1 d D . P A 2
C906 C 0.8257(11) 0.605(5) 0.346(3) 0.06(4) Uiso 0.218(7) 1 d D . P A 2
H906 H 0.825661 0.697926 0.343048 0.074 Uiso 0.218(7) 1 calc R U P A 2
C907 C 0.8458(11) 0.540(6) 0.382(3) 0.15(6) Uiso 0.218(7) 1 d D . P A 2
H907 H 0.859396 0.588979 0.405633 0.176 Uiso 0.218(7) 1 calc R U P A 2
C908 C 0.8460(8) 0.409(5) 0.385(2) 0.020(13) Uiso 0.218(7) 1 d D . P A 2
H908 H 0.859991 0.365815 0.410299 0.024 Uiso 0.218(7) 1 calc R U P A 2
C909 C 0.8269(11) 0.335(5) 0.354(3) 0.09(4) Uiso 0.218(7) 1 d D . P A 2
H909 H 0.827303 0.241805 0.357478 0.112 Uiso 0.218(7) 1 calc R U P A 2
C910 C 0.8066(9) 0.399(4) 0.316(3) 0.07(2) Uiso 0.218(7) 1 d D . P A 2
H910 H 0.793283 0.347615 0.293487 0.090 Uiso 0.218(7) 1 calc R U P A 2
C911 C 0.7548(5) 0.676(3) 0.3807(13) 0.027(8) Uiso 0.218(7) 1 d D . P A 2
C912 C 0.7380(9) 0.773(4) 0.404(2) 0.14(4) Uiso 0.218(7) 1 d D . P A 2
H912 H 0.730989 0.833433 0.369627 0.174 Uiso 0.218(7) 1 calc R U P A 2
C913 C 0.7311(8) 0.786(4) 0.4738(19) 0.050 Uiso 0.218(7) 1 d D U P A 2
H913 H 0.719383 0.854997 0.487865 0.060 Uiso 0.218(7) 1 calc R U P A 2
C914 C 0.7408(8) 0.701(4) 0.524(2) 0.062(14) Uiso 0.218(7) 1 d D . P A 2
H914 H 0.735994 0.709406 0.572761 0.075 Uiso 0.218(7) 1 calc R U P A 2
C915 C 0.7572(9) 0.606(4) 0.5020(19) 0.031(15) Uiso 0.218(7) 1 d D . P A 2
H915 H 0.764137 0.546400 0.536547 0.037 Uiso 0.218(7) 1 calc R U P A 2
C916 C 0.7647(10) 0.589(4) 0.431(2) 0.09(4) Uiso 0.218(7) 1 d D . P A 2
H916 H 0.776223 0.519554 0.417369 0.108 Uiso 0.218(7) 1 calc R U P A 2
C917 C 0.6909(7) 0.532(4) 0.3324(14) 0.050 Uiso 0.218(7) 1 d D U P A 2
C918 C 0.6685(9) 0.582(5) 0.364(2) 0.078(19) Uiso 0.218(7) 1 d D . P A 2
H918 H 0.656064 0.630407 0.336149 0.093 Uiso 0.218(7) 1 calc R U P A 2
C919 C 0.6639(9) 0.565(4) 0.436(2) 0.08(2) Uiso 0.218(7) 1 d D . P A 2
H919 H 0.648645 0.602166 0.457987 0.101 Uiso 0.218(7) 1 calc R U P A 2
C920 C 0.6823(8) 0.491(4) 0.4756(18) 0.049(12) Uiso 0.218(7) 1 d D . P A 2
C921 C 0.7048(7) 0.438(4) 0.4425(18) 0.056(13) Uiso 0.218(7) 1 d D . P A 2
H921 H 0.717183 0.388029 0.469406 0.067 Uiso 0.218(7) 1 calc R U P A 2
C922 C 0.7090(8) 0.459(4) 0.3708(19) 0.09(2) Uiso 0.218(7) 1 d D . P A 2
H922 H 0.724222 0.422854 0.347949 0.106 Uiso 0.218(7) 1 calc R U P A 2
C923 C 0.6779(12) 0.469(6) 0.555(2) 0.09(2) Uiso 0.218(7) 1 d D . P A 2
H92A H 0.668860 0.384429 0.562165 0.135 Uiso 0.218(7) 1 calc R U P A 2
H92B H 0.666765 0.539585 0.574070 0.135 Uiso 0.218(7) 1 calc R U P A 2
H92C H 0.695101 0.467959 0.579530 0.135 Uiso 0.218(7) 1 calc R U P A 2

loop_
_atom_site_aniso_label
_atom_site_aniso_U_11
_atom_site_aniso_U_22
_atom_site_aniso_U_33
_atom_site_aniso_U_23
_atom_site_aniso_U_13
_atom_site_aniso_U_12
S1 0.0296(10) 0.0310(10) 0.0264(10) 0.0008(9) -0.0021(9) 0.0019(8)
P1 0.0219(9) 0.0258(9) 0.0273(10) -0.0021(9) -0.0010(8) -0.0030(7)
O1 0.053(4) 0.030(3) 0.044(4) 0.008(3) 0.013(3) -0.002(3)
O2 0.040(4) 0.066(5) 0.043(4) 0.000(3) -0.014(3) 0.018(3)
N1 0.027(3) 0.024(3) 0.028(4) -0.005(3) 0.002(3) 0.000(3)
C1 0.023(4) 0.033(5) 0.035(5) -0.003(4) 0.004(3) 0.003(3)
C2 0.021(4) 0.030(4) 0.036(5) 0.009(3) 0.002(3) 0.005(3)
C3 0.016(4) 0.025(4) 0.041(5) -0.001(3) -0.006(3) 0.002(3)
C4 0.017(4) 0.027(4) 0.032(4) 0.000(3) -0.002(3) -0.003(3)
C5 0.035(4) 0.027(4) 0.027(4) -0.001(4) -0.008(4) -0.004(3)
C6 0.033(4) 0.030(4) 0.074(7) -0.003(5) 0.020(5) -0.005(4)
C7 0.044(5) 0.031(4) 0.064(7) 0.000(4) 0.009(5) 0.012(4)
C8 0.040(5) 0.026(4) 0.049(6) 0.000(4) 0.006(4) 0.000(3)
C9 0.042(5) 0.027(4) 0.043(5) 0.000(4) -0.013(4) -0.007(3)
C10 0.024(4) 0.037(4) 0.047(5) 0.005(4) -0.006(4) 0.000(3)
C11 0.032(4) 0.033(4) 0.025(4) -0.002(3) 0.007(3) -0.005(4)
C12 0.039(5) 0.075(7) 0.040(5) -0.018(5) 0.007(4) -0.010(5)
C13 0.065(7) 0.062(7) 0.036(5) -0.017(5) 0.022(5) -0.016(6)
C14 0.081(8) 0.038(6) 0.035(5) 0.001(4) -0.004(5) -0.010(5)
C15 0.059(6) 0.032(5) 0.051(6) -0.006(4) -0.015(5) 0.004(5)
C16 0.042(5) 0.048(5) 0.031(5) 0.002(4) -0.003(4) 0.005(4)
C17 0.023(4) 0.045(5) 0.032(5) 0.008(4) -0.001(3) -0.008(4)
C18 0.023(5) 0.082(8) 0.043(6) 0.005(5) 0.004(4) -0.004(5)
C19 0.025(5) 0.184(16) 0.037(6) -0.004(8) -0.001(4) -0.021(8)
C20 0.053(7) 0.153(14) 0.052(7) 0.036(8) -0.012(6) -0.062(9)
C21 0.051(7) 0.131(13) 0.086(10) 0.065(9) -0.014(7) -0.026(8)
C22 0.047(6) 0.051(6) 0.051(6) 0.016(5) -0.004(5) -0.011(5)
C23 0.016(4) 0.028(4) 0.030(4) 0.000(3) -0.001(3) -0.003(3)
C24 0.038(5) 0.027(5) 0.061(6) 0.001(4) -0.018(4) -0.002(4)
C25 0.049(6) 0.031(5) 0.071(7) -0.010(5) 0.002(5) -0.004(4)
C26 0.031(5) 0.064(7) 0.053(6) -0.013(5) -0.005(4) -0.012(5)
C27 0.034(5) 0.057(7) 0.071(8) 0.004(6) -0.020(5) -0.014(5)
C28 0.032(5) 0.044(6) 0.052(6) 0.006(5) -0.018(4) -0.004(4)
C29 0.019(4) 0.032(5) 0.034(5) 0.001(3) -0.008(3) 0.004(3)
C30 0.023(4) 0.048(5) 0.039(5) -0.006(4) 0.006(4) -0.009(4)
C31 0.026(4) 0.048(5) 0.039(5) -0.006(4) -0.002(4) 0.000(4)
C32 0.042(5) 0.047(6) 0.033(5) -0.004(4) 0.003(4) 0.002(4)
C33 0.045(5) 0.031(5) 0.041(5) 0.006(4) 0.006(4) 0.004(4)
C34 0.035(5) 0.039(5) 0.032(5) 0.001(4) -0.001(4) -0.006(4)
C35 0.025(4) 0.019(4) 0.038(5) 0.007(3) -0.002(3) 0.005(3)
C36 0.024(4) 0.036(4) 0.036(5) 0.001(4) -0.008(3) 0.003(3)
C37 0.045(5) 0.035(5) 0.047(6) -0.005(4) -0.004(4) 0.012(4)
C38 0.057(6) 0.028(5) 0.042(5) -0.003(4) 0.002(5) 0.005(4)
C39 0.041(5) 0.031(5) 0.038(5) 0.008(4) 0.010(4) 0.008(4)
C40 0.030(4) 0.024(4) 0.048(5) 0.005(4) 0.005(4) 0.004(3)
C41 0.079(8) 0.059(7) 0.044(6) -0.006(5) 0.005(6) 0.031(6)
S2 0.0315(10) 0.0355(10) 0.0362(11) 0.0054(10) -0.0002(10) -0.0080(8)
P2 0.0202(9) 0.0239(9) 0.0287(12) 0.0032(8) -0.0017(8) 0.0012(7)
O3 0.053(4) 0.036(3) 0.048(4) 0.010(3) -0.016(3) -0.001(3)
O4 0.039(4) 0.067(5) 0.046(4) -0.010(3) 0.016(3) -0.026(3)
N2 0.021(3) 0.031(3) 0.035(4) 0.007(3) -0.001(3) 0.001(2)
C42 0.028(4) 0.014(4) 0.032(4) -0.001(3) 0.001(3) -0.004(3)
C43 0.016(3) 0.014(4) 0.035(4) 0.004(3) -0.003(3) -0.003(3)
C44 0.025(4) 0.020(4) 0.037(5) 0.007(3) -0.012(3) 0.002(3)
C45 0.028(4) 0.017(4) 0.030(4) 0.003(3) -0.007(3) -0.001(3)
C46 0.026(4) 0.028(4) 0.025(4) 0.003(3) -0.006(3) 0.000(3)
C47 0.023(4) 0.031(4) 0.038(5) 0.003(4) 0.003(4) 0.001(3)
C48 0.024(4) 0.032(4) 0.039(5) -0.002(4) -0.002(4) 0.002(3)
C49 0.039(4) 0.026(4) 0.031(4) 0.003(4) -0.002(4) -0.003(3)
C50 0.035(4) 0.023(4) 0.036(5) 0.002(3) 0.000(4) -0.002(3)
C51 0.024(4) 0.025(4) 0.033(4) 0.001(3) -0.003(3) 0.001(3)
C52 0.025(4) 0.019(4) 0.026(4) 0.004(3) -0.003(3) -0.009(3)
C53 0.022(4) 0.043(5) 0.040(5) 0.000(4) 0.007(4) -0.004(4)
C54 0.038(5) 0.054(6) 0.026(4) 0.001(4) 0.003(4) -0.006(4)
C55 0.031(4) 0.049(5) 0.022(4) 0.003(4) -0.005(3) 0.000(4)
C56 0.036(5) 0.038(5) 0.044(6) 0.000(4) -0.007(4) 0.006(4)
C57 0.036(5) 0.046(5) 0.032(5) 0.004(4) 0.001(4) 0.013(4)
C58 0.020(4) 0.033(5) 0.033(4) -0.001(3) 0.000(3) 0.002(3)
C59 0.023(4) 0.049(5) 0.034(5) 0.003(4) -0.007(3) -0.003(4)
C60 0.033(5) 0.063(7) 0.052(6) -0.003(5) 0.006(4) -0.002(5)
C61 0.037(6) 0.060(7) 0.062(7) -0.007(5) 0.005(5) 0.012(5)
C62 0.048(6) 0.047(6) 0.074(7) -0.017(5) -0.008(5) 0.023(5)
C63 0.041(5) 0.039(5) 0.061(6) -0.003(5) -0.001(5) 0.003(4)
C64 0.023(4) 0.017(4) 0.025(4) 0.007(3) -0.007(3) -0.003(3)
C65 0.038(5) 0.030(5) 0.053(6) 0.000(4) -0.017(4) 0.007(4)
C66 0.035(5) 0.037(5) 0.059(6) 0.000(4) -0.027(5) -0.004(4)
C67 0.033(5) 0.052(6) 0.040(5) 0.014(4) -0.012(4) -0.003(4)
C68 0.047(6) 0.030(5) 0.058(6) 0.011(4) -0.006(5) 0.006(4)
C69 0.032(4) 0.030(5) 0.041(5) -0.003(4) -0.010(4) -0.006(4)
C70 0.022(4) 0.023(4) 0.035(5) 0.005(3) -0.005(3) -0.001(3)
C71 0.035(5) 0.044(5) 0.025(4) -0.008(4) 0.000(4) 0.001(4)
C72 0.036(5) 0.059(6) 0.038(5) -0.013(5) 0.007(4) -0.004(4)
C73 0.046(5) 0.057(6) 0.025(5) -0.001(4) -0.004(4) 0.006(5)
C74 0.055(6) 0.055(6) 0.031(5) 0.011(4) 0.014(4) 0.003(5)
C75 0.048(5) 0.043(5) 0.035(5) 0.007(4) 0.003(4) 0.000(4)
C76 0.024(4) 0.045(5) 0.040(5) 0.003(4) -0.004(4) -0.012(4)
C77 0.035(5) 0.036(5) 0.039(5) 0.004(4) -0.004(4) -0.008(4)
C78 0.028(4) 0.040(5) 0.037(5) -0.007(4) 0.002(4) -0.006(4)
C79 0.043(5) 0.044(5) 0.042(5) -0.003(4) -0.006(4) -0.013(4)
C80 0.036(5) 0.052(6) 0.048(6) -0.003(5) -0.008(4) -0.005(5)
C81 0.024(4) 0.040(5) 0.043(5) -0.006(4) 0.003(4) -0.005(4)
C82 0.089(9) 0.053(7) 0.046(6) 0.001(5) -0.015(6) -0.011(6)
S3 0.0371(16) 0.0423(19) 0.0327(16) -0.0011(14) 0.0065(13) 0.0002(15)
P3 0.0189(13) 0.0317(17) 0.0264(14) 0.0040(14) 0.0017(11) 0.0083(13)
O5 0.061(6) 0.039(5) 0.083(7) -0.025(5) 0.010(6) 0.010(4)
O6 0.063(7) 0.098(9) 0.048(6) 0.016(6) -0.009(5) -0.039(6)
N3 0.021(4) 0.041(5) 0.038(6) 0.004(5) 0.009(4) 0.002(4)
C83 0.018(6) 0.024(7) 0.040(8) 0.006(5) -0.002(4) 0.002(5)
C84 0.025(6) 0.026(7) 0.029(7) -0.002(5) 0.001(4) 0.001(6)
C85 0.018(5) 0.024(5) 0.029(6) 0.005(4) 0.002(4) 0.003(5)
C86 0.020(5) 0.030(6) 0.030(5) 0.010(4) -0.003(4) 0.003(5)
C87 0.024(5) 0.036(6) 0.020(5) 0.003(5) 0.002(4) 0.008(5)
C88 0.012(4) 0.043(6) 0.036(6) -0.003(5) 0.001(4) 0.003(4)
C89 0.029(5) 0.037(6) 0.036(6) -0.006(5) -0.004(5) -0.002(5)
C90 0.032(6) 0.037(6) 0.030(6) 0.001(5) 0.000(5) -0.002(5)
C91 0.036(7) 0.032(6) 0.041(7) 0.000(6) -0.002(5) 0.009(6)
C92 0.023(5) 0.034(7) 0.038(6) 0.005(6) 0.000(5) 0.003(5)
C93 0.021(5) 0.038(7) 0.023(6) -0.007(5) 0.001(4) -0.004(5)
C94 0.031(6) 0.053(7) 0.039(6) 0.000(5) -0.004(5) 0.007(5)
C95 0.039(6) 0.066(8) 0.031(6) 0.005(6) 0.007(5) 0.006(6)
C96 0.050(7) 0.056(8) 0.015(5) 0.004(5) -0.005(5) -0.001(6)
C97 0.035(6) 0.060(8) 0.019(6) 0.005(5) -0.006(5) -0.001(7)
C98 0.041(8) 0.072(11) 0.030(7) 0.007(7) 0.007(6) -0.003(8)
C99 0.027(6) 0.026(6) 0.030(6) -0.006(5) -0.009(4) 0.000(5)
C100 0.087(10) 0.043(8) 0.051(8) -0.013(6) 0.021(7) -0.001(7)
C101 0.136(15) 0.069(11) 0.058(9) -0.005(8) 0.019(11) 0.041(12)
C102 0.094(12) 0.136(16) 0.060(10) 0.002(11) 0.021(10) 0.070(12)
C103 0.047(8) 0.132(15) 0.052(9) 0.015(9) 0.004(7) 0.031(9)
C104 0.022(5) 0.064(9) 0.039(7) -0.001(6) 0.002(5) -0.002(6)
C105 0.017(5) 0.027(5) 0.027(6) 0.004(4) 0.004(4) 0.008(5)
C106 0.021(6) 0.027(7) 0.032(7) 0.004(5) -0.010(5) -0.007(4)
C107 0.032(6) 0.044(7) 0.029(6) 0.007(5) -0.016(5) -0.011(5)
C108 0.014(6) 0.037(8) 0.057(9) 0.010(6) -0.013(6) -0.003(6)
C109 0.025(6) 0.017(6) 0.056(8) -0.002(5) -0.011(5) 0.005(4)
C110 0.015(4) 0.025(5) 0.038(6) 0.003(5) -0.006(4) 0.000(4)
C111 0.020(5) 0.040(6) 0.021(5) 0.006(4) 0.003(4) 0.001(4)
C112 0.011(4) 0.045(6) 0.036(5) 0.002(5) -0.004(4) 0.002(4)
C113 0.030(6) 0.064(8) 0.032(6) -0.011(5) -0.002(5) -0.004(5)
C114 0.041(7) 0.090(10) 0.016(5) 0.003(6) 0.004(5) 0.001(7)
C115 0.035(7) 0.066(10) 0.037(7) 0.023(7) -0.001(5) 0.001(8)
C116 0.028(6) 0.043(7) 0.038(7) 0.003(5) 0.008(5) 0.009(5)
C117 0.026(5) 0.038(6) 0.032(5) -0.007(5) -0.001(4) 0.015(5)
C118 0.027(6) 0.068(9) 0.064(8) 0.006(7) -0.001(6) -0.018(6)
C119 0.031(6) 0.088(10) 0.066(9) 0.025(8) 0.002(6) -0.020(7)
C120 0.043(7) 0.062(8) 0.047(7) 0.009(7) 0.014(6) 0.000(6)
C121 0.044(7) 0.069(9) 0.040(7) 0.004(6) 0.004(5) -0.002(6)
C122 0.024(5) 0.066(8) 0.049(7) -0.003(6) 0.002(5) -0.020(5)
C123 0.060(9) 0.073(10) 0.051(8) 0.020(7) 0.007(7) -0.006(8)

loop_
_atom_type_symbol
_atom_type_description
_atom_type_scat_dispersion_real
_atom_type_scat_dispersion_imag
_atom_type_scat_source
S S 0.1246 0.1234 'International Tables Vol C Tables 4.2.6.8 and 6.1.1.4'
P P 0.1023 0.0942 'International Tables Vol C Tables 4.2.6.8 and 6.1.1.4'
O O 0.0106 0.0060 'International Tables Vol C Tables 4.2.6.8 and 6.1.1.4'
N N 0.0061 0.0033 'International Tables Vol C Tables 4.2.6.8 and 6.1.1.4'
C C 0.0033 0.0016 'International Tables Vol C Tables 4.2.6.8 and 6.1.1.4'
H H 0.0000 0.0000 'International Tables Vol C Tables 4.2.6.8 and 6.1.1.4'

loop_
_geom_angle_atom_site_label_1
_geom_angle_atom_site_label_2
_geom_angle_atom_site_label_3
_geom_angle
_geom_angle_site_symmetry_1
_geom_angle_site_symmetry_3
_geom_angle_publ_flag
O2 S1 O1 116.6(4) . . ?
O2 S1 N1 108.4(4) . . ?
O1 S1 N1 111.4(3) . . ?
O2 S1 C35 106.6(4) . . ?
O1 S1 C35 108.0(4) . . ?
N1 S1 C35 105.1(4) . . ?
N1 P1 C5 104.7(3) . . ?
N1 P1 C1 119.6(4) . . ?
C5 P1 C1 108.0(4) . . ?
N1 P1 C4 118.9(4) . . ?
C5 P1 C4 110.6(4) . . ?
C1 P1 C4 94.7(4) . . ?
P1 N1 S1 125.1(4) . . ?
C2 C1 C11 128.9(8) . . ?
C2 C1 P1 107.3(6) . . ?
C11 C1 P1 123.7(6) . . ?
C1 C2 C17 123.8(8) . . ?
C1 C2 C3 115.3(8) . . ?
C17 C2 C3 120.8(8) . . ?
C4 C3 C23 126.5(8) . . ?
C4 C3 C2 114.9(8) . . ?
C23 C3 C2 118.5(7) . . ?
C3 C4 C29 129.1(7) . . ?
C3 C4 P1 107.9(6) . . ?
C29 C4 P1 122.6(6) . . ?
C10 C5 C6 118.0(7) . . ?
C10 C5 P1 122.7(6) . . ?
C6 C5 P1 119.1(6) . . ?
C7 C6 C5 120.1(8) . . ?
C7 C6 H6 119.9 . . ?
C5 C6 H6 119.9 . . ?
C8 C7 C6 121.6(8) . . ?
C8 C7 H7 119.2 . . ?
C6 C7 H7 119.2 . . ?
C7 C8 C9 118.8(8) . . ?
C7 C8 H8 120.6 . . ?
C9 C8 H8 120.6 . . ?
C10 C9 C8 119.9(8) . . ?
C10 C9 H9 120.0 . . ?
C8 C9 H9 120.0 . . ?
C5 C10 C9 121.4(8) . . ?
C5 C10 H10 119.3 . . ?
C9 C10 H10 119.3 . . ?
C16 C11 C12 115.9(8) . . ?
C16 C11 C1 121.9(8) . . ?
C12 C11 C1 122.2(8) . . ?
C13 C12 C11 121.5(10) . . ?
C13 C12 H12 119.2 . . ?
C11 C12 H12 119.2 . . ?
C12 C13 C14 121.5(10) . . ?
C12 C13 H13 119.2 . . ?
C14 C13 H13 119.2 . . ?
C15 C14 C13 119.1(10) . . ?
C15 C14 H14 120.4 . . ?
C13 C14 H14 120.4 . . ?
C14 C15 C16 119.9(10) . . ?
C14 C15 H15 120.1 . . ?
C16 C15 H15 120.1 . . ?
C11 C16 C15 122.1(9) . . ?
C11 C16 H16 118.9 . . ?
C15 C16 H16 118.9 . . ?
C22 C17 C18 120.5(9) . . ?
C22 C17 C2 118.5(8) . . ?
C18 C17 C2 120.9(8) . . ?
C17 C18 C19 117.3(11) . . ?
C17 C18 H18 121.4 . . ?
C19 C18 H18 121.4 . . ?
C20 C19 C18 120.1(11) . . ?
C20 C19 H19 120.0 . . ?
C18 C19 H19 120.0 . . ?
C19 C20 C21 121.8(11) . . ?
C19 C20 H20 119.1 . . ?
C21 C20 H20 119.1 . . ?
C22 C21 C20 118.8(12) . . ?
C22 C21 H21 120.6 . . ?
C20 C21 H21 120.6 . . ?
C21 C22 C17 121.4(10) . . ?
C21 C22 H22 119.3 . . ?
C17 C22 H22 119.3 . . ?
C28 C23 C24 119.2(8) . . ?
C28 C23 C3 122.5(8) . . ?
C24 C23 C3 118.3(7) . . ?
C23 C24 C25 120.2(8) . . ?
C23 C24 H24 119.9 . . ?
C25 C24 H24 119.9 . . ?
C26 C25 C24 121.2(9) . . ?
C26 C25 H25 119.4 . . ?
C24 C25 H25 119.4 . . ?
C25 C26 C27 117.5(9) . . ?
C25 C26 H26 121.2 . . ?
C27 C26 H26 121.2 . . ?
C28 C27 C26 121.8(10) . . ?
C28 C27 H27 119.1 . . ?
C26 C27 H27 119.1 . . ?
C27 C28 C23 120.1(10) . . ?
C27 C28 H28 120.0 . . ?
C23 C28 H28 120.0 . . ?
C30 C29 C34 115.9(8) . . ?
C30 C29 C4 125.4(8) . . ?
C34 C29 C4 118.1(7) . . ?
C31 C30 C29 123.1(8) . . ?
C31 C30 H30 118.5 . . ?
C29 C30 H30 118.5 . . ?
C30 C31 C32 120.3(9) . . ?
C30 C31 H31 119.9 . . ?
C32 C31 H31 119.9 . . ?
C31 C32 C33 120.1(9) . . ?
C31 C32 H32 120.0 . . ?
C33 C32 H32 120.0 . . ?
C32 C33 C34 118.4(9) . . ?
C32 C33 H33 120.8 . . ?
C34 C33 H33 120.8 . . ?
C33 C34 C29 122.2(8) . . ?
C33 C34 H34 118.9 . . ?
C29 C34 H34 118.9 . . ?
C36 C35 C40 120.5(8) . . ?
C36 C35 S1 119.5(6) . . ?
C40 C35 S1 119.9(7) . . ?
C35 C36 C37 119.3(8) . . ?
C35 C36 H36 120.4 . . ?
C37 C36 H36 120.4 . . ?
C36 C37 C38 120.6(9) . . ?
C36 C37 H37 119.7 . . ?
C38 C37 H37 119.7 . . ?
C39 C38 C37 117.7(9) . . ?
C39 C38 C41 122.9(10) . . ?
C37 C38 C41 119.4(10) . . ?
C38 C39 C40 124.0(9) . . ?
C38 C39 H39 118.0 . . ?
C40 C39 H39 118.0 . . ?
C39 C40 C35 117.8(9) . . ?
C39 C40 H40 121.1 . . ?
C35 C40 H40 121.1 . . ?
C38 C41 H41A 109.5 . . ?
C38 C41 H41B 109.5 . . ?
H41A C41 H41B 109.5 . . ?
C38 C41 H41C 109.5 . . ?
H41A C41 H41C 109.5 . . ?
H41B C41 H41C 109.5 . . ?
O3 S2 O4 118.8(4) . . ?
O3 S2 N2 112.4(4) . . ?
O4 S2 N2 108.0(4) . . ?
O3 S2 C76 106.2(4) . . ?
O4 S2 C76 105.2(4) . . ?
N2 S2 C76 105.1(4) . . ?
N2 P2 C45 117.1(4) . . ?
N2 P2 C46 107.9(3) . . ?
C45 P2 C46 106.5(4) . . ?
N2 P2 C42 120.0(4) . . ?
C45 P2 C42 94.6(4) . . ?
C46 P2 C42 109.7(4) . . ?
P2 N2 S2 123.5(4) . . ?
C43 C42 C52 132.8(7) . . ?
C43 C42 P2 107.0(6) . . ?
C52 C42 P2 120.2(6) . . ?
C42 C43 C58 126.1(7) . . ?
C42 C43 C44 114.9(7) . . ?
C58 C43 C44 119.0(7) . . ?
C45 C44 C64 122.5(8) . . ?
C45 C44 C43 115.6(7) . . ?
C64 C44 C43 121.9(7) . . ?
C44 C45 C70 126.9(7) . . ?
C44 C45 P2 107.6(6) . . ?
C70 C45 P2 125.1(6) . . ?
C51 C46 C47 121.8(7) . . ?
C51 C46 P2 118.8(6) . . ?
C47 C46 P2 119.2(6) . . ?
C48 C47 C46 117.8(7) . . ?
C48 C47 H47 121.1 . . ?
C46 C47 H47 121.1 . . ?
C49 C48 C47 121.1(7) . . ?
C49 C48 H48 119.4 . . ?
C47 C48 H48 119.4 . . ?
C48 C49 C50 120.1(7) . . ?
C48 C49 H49 119.9 . . ?
C50 C49 H49 119.9 . . ?
C49 C50 C51 120.8(7) . . ?
C49 C50 H50 119.6 . . ?
C51 C50 H50 119.6 . . ?
C46 C51 C50 118.2(7) . . ?
C46 C51 H51 120.9 . . ?
C50 C51 H51 120.9 . . ?
C57 C52 C53 116.2(8) . . ?
C57 C52 C42 122.6(8) . . ?
C53 C52 C42 121.1(7) . . ?
C54 C53 C52 120.6(8) . . ?
C54 C53 H53 119.7 . . ?
C52 C53 H53 119.7 . . ?
C53 C54 C55 119.9(8) . . ?
C53 C54 H54 120.0 . . ?
C55 C54 H54 120.0 . . ?
C56 C55 C54 118.5(8) . . ?
C56 C55 H55 120.7 . . ?
C54 C55 H55 120.7 . . ?
C55 C56 C57 122.1(9) . . ?
C55 C56 H56 119.0 . . ?
C57 C56 H56 119.0 . . ?
C52 C57 C56 122.6(9) . . ?
C52 C57 H57 118.7 . . ?
C56 C57 H57 118.7 . . ?
C59 C58 C63 120.0(8) . . ?
C59 C58 C43 119.8(8) . . ?
C63 C58 C43 120.0(8) . . ?
C58 C59 C60 117.3(9) . . ?
C58 C59 H59 121.3 . . ?
C60 C59 H59 121.3 . . ?
C61 C60 C59 121.0(10) . . ?
C61 C60 H60 119.5 . . ?
C59 C60 H60 119.5 . . ?
C60 C61 C62 122.9(10) . . ?
C60 C61 H61 118.6 . . ?
C62 C61 H61 118.6 . . ?
C61 C62 C63 118.5(10) . . ?
C61 C62 H62 120.8 . . ?
C63 C62 H62 120.8 . . ?
C62 C63 C58 120.1(10) . . ?
C62 C63 H63 119.9 . . ?
C58 C63 H63 119.9 . . ?
C65 C64 C69 117.0(7) . . ?
C65 C64 C44 122.7(7) . . ?
C69 C64 C44 120.3(7) . . ?
C64 C65 C66 120.5(8) . . ?
C64 C65 H65 119.7 . . ?
C66 C65 H65 119.7 . . ?
C67 C66 C65 122.0(9) . . ?
C67 C66 H66 119.0 . . ?
C65 C66 H66 119.0 . . ?
C66 C67 C68 119.1(9) . . ?
C66 C67 H67 120.4 . . ?
C68 C67 H67 120.4 . . ?
C67 C68 C69 120.7(9) . . ?
C67 C68 H68 119.7 . . ?
C69 C68 H68 119.7 . . ?
C68 C69 C64 120.3(8) . . ?
C68 C69 H69 119.8 . . ?
C64 C69 H69 119.8 . . ?
C71 C70 C75 119.2(8) . . ?
C71 C70 C45 121.1(7) . . ?
C75 C70 C45 119.7(8) . . ?
C70 C71 C72 120.9(9) . . ?
C70 C71 H71 119.6 . . ?
C72 C71 H71 119.6 . . ?
C73 C72 C71 120.9(10) . . ?
C73 C72 H72 119.6 . . ?
C71 C72 H72 119.6 . . ?
C72 C73 C74 118.4(9) . . ?
C72 C73 H73 120.8 . . ?
C74 C73 H73 120.8 . . ?
C75 C74 C73 120.9(9) . . ?
C75 C74 H74 119.6 . . ?
C73 C74 H74 119.6 . . ?
C74 C75 C70 119.8(9) . . ?
C74 C75 H75 120.1 . . ?
C70 C75 H75 120.1 . . ?
C81 C76 C77 119.1(8) . . ?
C81 C76 S2 119.5(7) . . ?
C77 C76 S2 121.3(7) . . ?
C78 C77 C76 119.6(8) . . ?
C78 C77 H77 120.2 . . ?
C76 C77 H77 120.2 . . ?
C77 C78 C79 122.3(9) . . ?
C77 C78 H78 118.8 . . ?
C79 C78 H78 118.8 . . ?
C78 C79 C80 117.8(9) . . ?
C78 C79 C82 123.3(10) . . ?
C80 C79 C82 118.8(9) . . ?
C81 C80 C79 120.4(9) . . ?
C81 C80 H80 119.8 . . ?
C79 C80 H80 119.8 . . ?
C80 C81 C76 120.5(9) . . ?
C80 C81 H81 119.8 . . ?
C76 C81 H81 119.8 . . ?
C79 C82 H82A 109.5 . . ?
C79 C82 H82B 109.5 . . ?
H82A C82 H82B 109.5 . . ?
C79 C82 H82C 109.5 . . ?
H82A C82 H82C 109.5 . . ?
H82B C82 H82C 109.5 . . ?
O6 S3 O5 117.2(7) . . ?
O6 S3 N3 109.2(6) . . ?
O5 S3 N3 112.8(5) . . ?
O6 S3 C117 107.4(6) . . ?
O5 S3 C117 104.6(6) . . ?
N3 S3 C117 104.7(5) . . ?
N3 P3 C87 106.7(5) . . ?
N3 P3 C83 120.8(7) . . ?
C87 P3 C83 107.6(7) . . ?
N3 P3 C86 115.9(5) . . ?
C87 P3 C86 111.5(5) . . ?
C83 P3 C86 93.8(4) . . ?
S3 N3 P3 122.2(5) . . ?
C84 C83 C93 128.1(9) . . ?
C84 C83 P3 108.4(7) . . ?
C93 C83 P3 122.7(7) . . ?
C83 C84 C99 126.3(9) . . ?
C83 C84 C85 114.4(8) . . ?
C99 C84 C85 119.3(8) . . ?
C86 C85 C105 124.1(9) . . ?
C86 C85 C84 115.0(8) . . ?
C105 C85 C84 120.5(8) . . ?
C85 C86 C111 130.9(9) . . ?
C85 C86 P3 108.2(7) . . ?
C111 C86 P3 120.3(7) . . ?
C92 C87 C88 117.9(13) . . ?
C92 C87 P3 123.0(11) . . ?
C88 C87 P3 118.8(7) . . ?
C89 C88 C87 119.8(9) . . ?
C89 C88 H88 120.1 . . ?
C87 C88 H88 120.1 . . ?
C90 C89 C88 121.4(11) . . ?
C90 C89 H89 119.3 . . ?
C88 C89 H89 119.3 . . ?
C89 C90 C91 119.4(12) . . ?
C89 C90 H90 120.3 . . ?
C91 C90 H90 120.3 . . ?
C90 C91 C92 120.6(10) . . ?
C90 C91 H91 119.7 . . ?
C92 C91 H91 119.7 . . ?
C87 C92 C91 120.9(12) . . ?
C87 C92 H92 119.6 . . ?
C91 C92 H92 119.6 . . ?
C94 C93 C98 117.6(11) . . ?
C94 C93 C83 121.7(11) . . ?
C98 C93 C83 120.5(11) . . ?
C93 C94 C95 121.1(11) . . ?
C93 C94 H94 119.5 . . ?
C95 C94 H94 119.5 . . ?
C94 C95 C96 118.6(11) . . ?
C94 C95 H95 120.7 . . ?
C96 C95 H95 120.7 . . ?
C97 C96 C95 119.6(10) . . ?
C97 C96 H96 120.2 . . ?
C95 C96 H96 120.2 . . ?
C96 C97 C98 119.0(14) . . ?
C96 C97 H97 120.5 . . ?
C98 C97 H97 120.5 . . ?
C93 C98 C97 123.5(15) . . ?
C93 C98 H98 118.3 . . ?
C97 C98 H98 118.3 . . ?
C100 C99 C104 121.5(12) . . ?
C100 C99 C84 119.8(13) . . ?
C104 C99 C84 118.5(12) . . ?
C99 C100 C101 119.6(17) . . ?
C99 C100 H100 120.2 . . ?
C101 C100 H100 120.2 . . ?
C102 C101 C100 116.1(18) . . ?
C102 C101 H101 122.0 . . ?
C100 C101 H101 122.0 . . ?
C103 C102 C101 123.1(16) . . ?
C103 C102 H102 118.4 . . ?
C101 C102 H102 118.4 . . ?
C102 C103 C104 120.6(18) . . ?
C102 C103 H103 119.7 . . ?
C104 C103 H103 119.7 . . ?
C103 C104 C99 119.0(16) . . ?
C103 C104 H104 120.5 . . ?
C99 C104 H104 120.5 . . ?
C110 C105 C106 118.4(10) . . ?
C110 C105 C85 120.5(10) . . ?
C106 C105 C85 120.1(10) . . ?
C107 C106 C105 119.5(11) . . ?
C107 C106 H106 120.3 . . ?
C105 C106 H106 120.3 . . ?
C108 C107 C106 120.8(11) . . ?
C108 C107 H107 119.6 . . ?
C106 C107 H107 119.6 . . ?
C107 C108 C109 120.0(11) . . ?
C107 C108 H108 120.0 . . ?
C109 C108 H108 120.0 . . ?
C108 C109 C110 120.1(10) . . ?
C108 C109 H109 119.9 . . ?
C110 C109 H109 119.9 . . ?
C105 C110 C109 120.5(10) . . ?
C105 C110 H110 119.8 . . ?
C109 C110 H110 119.8 . . ?
C112 C111 C116 118.8(10) . . ?
C112 C111 C86 121.5(9) . . ?
C116 C111 C86 119.7(10) . . ?
C113 C112 C111 120.9(11) . . ?
C113 C112 H112 119.6 . . ?
C111 C112 H112 119.6 . . ?
C112 C113 C114 120.3(12) . . ?
C112 C113 H113 119.9 . . ?
C114 C113 H113 119.9 . . ?
C115 C114 C113 119.6(11) . . ?
C115 C114 H114 120.2 . . ?
C113 C114 H114 120.2 . . ?
C114 C115 C116 121.5(15) . . ?
C114 C115 H115 119.3 . . ?
C116 C115 H115 119.3 . . ?
C111 C116 C115 118.9(14) . . ?
C111 C116 H116 120.5 . . ?
C115 C116 H116 120.5 . . ?
C122 C117 C118 119.2(11) . . ?
C122 C117 S3 124.2(9) . . ?
C118 C117 S3 116.5(9) . . ?
C119 C118 C117 120.1(13) . . ?
C119 C118 H118 119.9 . . ?
C117 C118 H118 119.9 . . ?
C118 C119 C120 121.8(12) . . ?
C118 C119 H119 119.1 . . ?
C120 C119 H119 119.1 . . ?
C119 C120 C121 117.6(12) . . ?
C119 C120 C123 123.0(13) . . ?
C121 C120 C123 119.4(14) . . ?
C122 C121 C120 119.9(12) . . ?
C122 C121 H121 120.1 . . ?
C120 C121 H121 120.1 . . ?
C117 C122 C121 121.2(11) . . ?
C117 C122 H122 119.4 . . ?
C121 C122 H122 119.4 . . ?
C120 C123 H12A 109.5 . . ?
C120 C123 H12B 109.5 . . ?
H12A C123 H12B 109.5 . . ?
C120 C123 H12C 109.5 . . ?
H12A C123 H12C 109.5 . . ?
H12B C123 H12C 109.5 . . ?
O6F S3F O5F 126(3) . . ?
O6F S3F N3F 106.5(19) . . ?
O5F S3F N3F 114(2) . . ?
O6F S3F C917 100.5(19) . . ?
O5F S3F C917 105(2) . . ?
N3F S3F C917 102.3(19) . . ?
N3F P3F C887 105.6(15) . . ?
N3F P3F C886 118.5(17) . . ?
C887 P3F C886 110.1(17) . . ?
N3F P3F C883 123.3(18) . . ?
C887 P3F C883 103.8(17) . . ?
C886 P3F C883 94.4(11) . . ?
P3F N3F S3F 122.7(18) . . ?
C884 C883 C893 131(2) . . ?
C884 C883 P3F 107.7(16) . . ?
C893 C883 P3F 120.9(18) . . ?
C883 C884 C899 124(2) . . ?
C883 C884 C885 114.8(19) . . ?
C899 C884 C885 120.6(18) . . ?
C886 C885 C905 123.9(18) . . ?
C886 C885 C884 115(2) . . ?
C905 C885 C884 121.2(17) . . ?
C885 C886 C911 133(2) . . ?
C885 C886 P3F 108.2(17) . . ?
C911 C886 P3F 118.9(18) . . ?
C892 C887 C888 114(3) . . ?
C892 C887 P3F 124(2) . . ?
C888 C887 P3F 122(2) . . ?
C889 C888 C887 123(3) . . ?
C889 C888 H888 118.6 . . ?
C887 C888 H888 118.6 . . ?
C890 C889 C888 121(3) . . ?
C890 C889 H889 119.4 . . ?
C888 C889 H889 119.4 . . ?
C889 C890 C891 118(3) . . ?
C889 C890 H890 121.0 . . ?
C891 C890 H890 121.0 . . ?
C892 C891 C890 121(3) . . ?
C892 C891 H891 119.6 . . ?
C890 C891 H891 119.6 . . ?
C891 C892 C887 123(3) . . ?
C891 C892 H892 118.4 . . ?
C887 C892 H892 118.4 . . ?
C894 C893 C898 116(3) . . ?
C894 C893 C883 125(3) . . ?
C898 C893 C883 119(2) . . ?
C893 C894 C895 123(3) . . ?
C893 C894 H894 118.6 . . ?
C895 C894 H894 118.6 . . ?
C894 C895 C896 119(3) . . ?
C894 C895 H895 120.6 . . ?
C896 C895 H895 120.6 . . ?
C897 C896 C895 118(3) . . ?
C897 C896 H896 121.1 . . ?
C895 C896 H896 121.1 . . ?
C896 C897 C898 122(4) . . ?
C896 C897 H897 119.1 . . ?
C898 C897 H897 119.1 . . ?
C893 C898 C897 122(3) . . ?
C893 C898 H898 118.8 . . ?
C897 C898 H898 118.8 . . ?
C900 C899 C904 122(3) . . ?
C900 C899 C884 116(3) . . ?
C904 C899 C884 122(3) . . ?
C899 C900 C901 119(3) . . ?
C899 C900 H900 120.5 . . ?
C901 C900 H900 120.5 . . ?
C902 C901 C900 116(3) . . ?
C902 C901 H901 121.9 . . ?
C900 C901 H901 121.9 . . ?
C903 C902 C901 123(3) . . ?
C903 C902 H902 118.3 . . ?
C901 C902 H902 118.3 . . ?
C902 C903 C904 121(3) . . ?
C902 C903 H903 119.7 . . ?
C904 C903 H903 119.7 . . ?
C903 C904 C899 119(3) . . ?
C903 C904 H904 120.5 . . ?
C899 C904 H904 120.5 . . ?
C910 C905 C906 117(3) . . ?
C910 C905 C885 123(3) . . ?
C906 C905 C885 119(3) . . ?
C907 C906 C905 120(3) . . ?
C907 C906 H906 120.0 . . ?
C905 C906 H906 120.0 . . ?
C908 C907 C906 120(4) . . ?
C908 C907 H907 120.0 . . ?
C906 C907 H907 120.0 . . ?
C907 C908 C909 122(3) . . ?
C907 C908 H908 118.9 . . ?
C909 C908 H908 118.9 . . ?
C908 C909 C910 118(3) . . ?
C908 C909 H909 120.8 . . ?
C910 C909 H909 120.8 . . ?
C905 C910 C909 122(3) . . ?
C905 C910 H910 119.0 . . ?
C909 C910 H910 119.0 . . ?
C912 C911 C916 118(3) . . ?
C912 C911 C886 123(3) . . ?
C916 C911 C886 119(3) . . ?
C913 C912 C911 122(3) . . ?
C913 C912 H912 119.1 . . ?
C911 C912 H912 119.1 . . ?
C912 C913 C914 121(3) . . ?
C912 C913 H913 119.7 . . ?
C914 C913 H913 119.7 . . ?
C915 C914 C913 118(3) . . ?
C915 C914 H914 121.0 . . ?
C913 C914 H914 121.0 . . ?
C914 C915 C916 123(3) . . ?
C914 C915 H915 118.5 . . ?
C916 C915 H915 118.5 . . ?
C911 C916 C915 119(3) . . ?
C911 C916 H916 120.7 . . ?
C915 C916 H916 120.7 . . ?
C918 C917 C922 121(3) . . ?
C918 C917 S3F 121(3) . . ?
C922 C917 S3F 117(2) . . ?
C917 C918 C919 121(3) . . ?
C917 C918 H918 119.6 . . ?
C919 C918 H918 119.6 . . ?
C918 C919 C920 119(3) . . ?
C918 C919 H919 120.7 . . ?
C920 C919 H919 120.7 . . ?
C921 C920 C919 120(3) . . ?
C921 C920 C923 120(3) . . ?
C919 C920 C923 120(3) . . ?
C922 C921 C920 120(3) . . ?
C922 C921 H921 120.0 . . ?
C920 C921 H921 120.0 . . ?
C917 C922 C921 120(3) . . ?
C917 C922 H922 120.2 . . ?
C921 C922 H922 120.2 . . ?
C920 C923 H92A 109.5 . . ?
C920 C923 H92B 109.5 . . ?
H92A C923 H92B 109.5 . . ?
C920 C923 H92C 109.5 . . ?
H92A C923 H92C 109.5 . . ?
H92B C923 H92C 109.5 . . ?

loop_
_geom_bond_atom_site_label_1
_geom_bond_atom_site_label_2
_geom_bond_distance
_geom_bond_site_symmetry_2
_geom_bond_publ_flag
S1 O2 1.429(6) . ?
S1 O1 1.443(6) . ?
S1 N1 1.601(6) . ?
S1 C35 1.748(9) . ?
P1 N1 1.569(6) . ?
P1 C5 1.778(7) . ?
P1 C1 1.798(9) . ?
P1 C4 1.807(8) . ?
C1 C2 1.365(12) . ?
C1 C11 1.460(12) . ?
C2 C17 1.483(11) . ?
C2 C3 1.501(11) . ?
C3 C4 1.348(11) . ?
C3 C23 1.478(11) . ?
C4 C29 1.468(11) . ?
C5 C10 1.375(11) . ?
C5 C6 1.411(11) . ?
C6 C7 1.375(12) . ?
C6 H6 0.9500 . ?
C7 C8 1.365(12) . ?
C7 H7 0.9500 . ?
C8 C9 1.398(12) . ?
C8 H8 0.9500 . ?
C9 C10 1.385(12) . ?
C9 H9 0.9500 . ?
C10 H10 0.9500 . ?
C11 C16 1.381(12) . ?
C11 C12 1.410(12) . ?
C12 C13 1.366(14) . ?
C12 H12 0.9500 . ?
C13 C14 1.367(16) . ?
C13 H13 0.9500 . ?
C14 C15 1.363(15) . ?
C14 H14 0.9500 . ?
C15 C16 1.404(13) . ?
C15 H15 0.9500 . ?
C16 H16 0.9500 . ?
C17 C22 1.371(13) . ?
C17 C18 1.388(12) . ?
C18 C19 1.445(16) . ?
C18 H18 0.9500 . ?
C19 C20 1.33(2) . ?
C19 H19 0.9500 . ?
C20 C21 1.387(18) . ?
C20 H20 0.9500 . ?
C21 C22 1.365(15) . ?
C21 H21 0.9500 . ?
C22 H22 0.9500 . ?
C23 C28 1.371(12) . ?
C23 C24 1.374(12) . ?
C24 C25 1.399(13) . ?
C24 H24 0.9500 . ?
C25 C26 1.358(15) . ?
C25 H25 0.9500 . ?
C26 C27 1.400(16) . ?
C26 H26 0.9500 . ?
C27 C28 1.369(13) . ?
C27 H27 0.9500 . ?
C28 H28 0.9500 . ?
C29 C30 1.377(12) . ?
C29 C34 1.416(12) . ?
C30 C31 1.370(13) . ?
C30 H30 0.9500 . ?
C31 C32 1.380(13) . ?
C31 H31 0.9500 . ?
C32 C33 1.387(13) . ?
C32 H32 0.9500 . ?
C33 C34 1.403(12) . ?
C33 H33 0.9500 . ?
C34 H34 0.9500 . ?
C35 C36 1.389(11) . ?
C35 C40 1.400(11) . ?
C36 C37 1.404(13) . ?
C36 H36 0.9500 . ?
C37 C38 1.404(14) . ?
C37 H37 0.9500 . ?
C38 C39 1.358(14) . ?
C38 C41 1.487(14) . ?
C39 C40 1.383(13) . ?
C39 H39 0.9500 . ?
C40 H40 0.9500 . ?
C41 H41A 0.9800 . ?
C41 H41B 0.9800 . ?
C41 H41C 0.9800 . ?
S2 O3 1.433(6) . ?
S2 O4 1.437(6) . ?
S2 N2 1.600(6) . ?
S2 C76 1.784(9) . ?
P2 N2 1.585(6) . ?
P2 C45 1.796(8) . ?
P2 C46 1.800(8) . ?
P2 C42 1.823(8) . ?
C42 C43 1.361(11) . ?
C42 C52 1.469(11) . ?
C43 C58 1.491(11) . ?
C43 C44 1.499(11) . ?
C44 C45 1.354(12) . ?
C44 C64 1.472(10) . ?
C45 C70 1.467(12) . ?
C46 C51 1.367(10) . ?
C46 C47 1.419(10) . ?
C47 C48 1.380(11) . ?
C47 H47 0.9500 . ?
C48 C49 1.371(10) . ?
C48 H48 0.9500 . ?
C49 C50 1.380(11) . ?
C49 H49 0.9500 . ?
C50 C51 1.398(11) . ?
C50 H50 0.9500 . ?
C51 H51 0.9500 . ?
C52 C57 1.364(12) . ?
C52 C53 1.434(12) . ?
C53 C54 1.388(12) . ?
C53 H53 0.9500 . ?
C54 C55 1.412(13) . ?
C54 H54 0.9500 . ?
C55 C56 1.335(12) . ?
C55 H55 0.9500 . ?
C56 C57 1.379(13) . ?
C56 H56 0.9500 . ?
C57 H57 0.9500 . ?
C58 C59 1.394(12) . ?
C58 C63 1.397(13) . ?
C59 C60 1.418(13) . ?
C59 H59 0.9500 . ?
C60 C61 1.320(16) . ?
C60 H60 0.9500 . ?
C61 C62 1.364(16) . ?
C61 H61 0.9500 . ?
C62 C63 1.389(14) . ?
C62 H62 0.9500 . ?
C63 H63 0.9500 . ?
C64 C65 1.376(11) . ?
C64 C69 1.420(11) . ?
C65 C66 1.389(12) . ?
C65 H65 0.9500 . ?
C66 C67 1.339(14) . ?
C66 H66 0.9500 . ?
C67 C68 1.370(14) . ?
C67 H67 0.9500 . ?
C68 C69 1.382(12) . ?
C68 H68 0.9500 . ?
C69 H69 0.9500 . ?
C70 C71 1.357(12) . ?
C70 C75 1.387(12) . ?
C71 C72 1.382(12) . ?
C71 H71 0.9500 . ?
C72 C73 1.359(14) . ?
C72 H72 0.9500 . ?
C73 C74 1.393(14) . ?
C73 H73 0.9500 . ?
C74 C75 1.371(13) . ?
C74 H74 0.9500 . ?
C75 H75 0.9500 . ?
C76 C81 1.400(12) . ?
C76 C77 1.405(13) . ?
C77 C78 1.370(12) . ?
C77 H77 0.9500 . ?
C78 C79 1.376(13) . ?
C78 H78 0.9500 . ?
C79 C80 1.429(14) . ?
C79 C82 1.491(14) . ?
C80 C81 1.369(13) . ?
C80 H80 0.9500 . ?
C81 H81 0.9500 . ?
C82 H82A 0.9800 . ?
C82 H82B 0.9800 . ?
C82 H82C 0.9800 . ?
S3 O6 1.407(10) . ?
S3 O5 1.461(8) . ?
S3 N3 1.572(11) . ?
S3 C117 1.764(10) . ?
P3 N3 1.601(10) . ?
P3 C87 1.769(14) . ?
P3 C83 1.802(10) . ?
P3 C86 1.808(9) . ?
C83 C84 1.347(12) . ?
C83 C93 1.489(13) . ?
C84 C99 1.477(13) . ?
C84 C85 1.512(13) . ?
C85 C86 1.339(13) . ?
C85 C105 1.499(13) . ?
C86 C111 1.487(13) . ?
C87 C92 1.383(13) . ?
C87 C88 1.415(16) . ?
C88 C89 1.379(16) . ?
C88 H88 0.9500 . ?
C89 C90 1.362(14) . ?
C89 H89 0.9500 . ?
C90 C91 1.376(18) . ?
C90 H90 0.9500 . ?
C91 C92 1.38(2) . ?
C91 H91 0.9500 . ?
C92 H92 0.9500 . ?
C93 C94 1.352(16) . ?
C93 C98 1.362(17) . ?
C94 C95 1.397(16) . ?
C94 H94 0.9500 . ?
C95 C96 1.417(17) . ?
C95 H95 0.9500 . ?
C96 C97 1.34(2) . ?
C96 H96 0.9500 . ?
C97 C98 1.371(15) . ?
C97 H97 0.9500 . ?
C98 H98 0.9500 . ?
C99 C100 1.350(17) . ?
C99 C104 1.388(18) . ?
C100 C101 1.41(2) . ?
C100 H100 0.9500 . ?
C101 C102 1.40(3) . ?
C101 H101 0.9500 . ?
C102 C103 1.32(3) . ?
C102 H102 0.9500 . ?
C103 C104 1.348(19) . ?
C103 H103 0.9500 . ?
C104 H104 0.9500 . ?
C105 C110 1.378(16) . ?
C105 C106 1.408(17) . ?
C106 C107 1.389(15) . ?
C106 H106 0.9500 . ?
C107 C108 1.359(17) . ?
C107 H107 0.9500 . ?
C108 C109 1.362(19) . ?
C108 H108 0.9500 . ?
C109 C110 1.396(16) . ?
C109 H109 0.9500 . ?
C110 H110 0.9500 . ?
C111 C112 1.373(15) . ?
C111 C116 1.38(2) . ?
C112 C113 1.366(15) . ?
C112 H112 0.9500 . ?
C113 C114 1.374(18) . ?
C113 H113 0.9500 . ?
C114 C115 1.34(2) . ?
C114 H114 0.9500 . ?
C115 C116 1.394(15) . ?
C115 H115 0.9500 . ?
C116 H116 0.9500 . ?
C117 C122 1.370(16) . ?
C117 C118 1.378(15) . ?
C118 C119 1.370(19) . ?
C118 H118 0.9500 . ?
C119 C120 1.39(2) . ?
C119 H119 0.9500 . ?
C120 C121 1.400(19) . ?
C120 C123 1.509(18) . ?
C121 C122 1.387(17) . ?
C121 H121 0.9500 . ?
C122 H122 0.9500 . ?
C123 H12A 0.9800 . ?
C123 H12B 0.9800 . ?
C123 H12C 0.9800 . ?
S3F O6F 1.40(2) . ?
S3F O5F 1.42(2) . ?
S3F N3F 1.60(2) . ?
S3F C917 1.79(2) . ?
P3F N3F 1.59(2) . ?
P3F C887 1.80(2) . ?
P3F C886 1.80(2) . ?
P3F C883 1.81(2) . ?
C883 C884 1.36(2) . ?
C883 C893 1.51(2) . ?
C884 C899 1.48(2) . ?
C884 C885 1.52(2) . ?
C885 C886 1.35(2) . ?
C885 C905 1.50(2) . ?
C886 C911 1.49(2) . ?
C887 C892 1.39(3) . ?
C887 C888 1.41(3) . ?
C888 C889 1.37(3) . ?
C888 H888 0.9500 . ?
C889 C890 1.36(3) . ?
C889 H889 0.9500 . ?
C890 C891 1.38(3) . ?
C890 H890 0.9500 . ?
C891 C892 1.37(3) . ?
C891 H891 0.9500 . ?
C892 H892 0.9500 . ?
C893 C894 1.34(3) . ?
C893 C898 1.38(3) . ?
C894 C895 1.40(3) . ?
C894 H894 0.9500 . ?
C895 C896 1.42(3) . ?
C895 H895 0.9500 . ?
C896 C897 1.33(3) . ?
C896 H896 0.9500 . ?
C897 C898 1.38(3) . ?
C897 H897 0.9500 . ?
C898 H898 0.9500 . ?
C899 C900 1.35(3) . ?
C899 C904 1.38(3) . ?
C900 C901 1.41(3) . ?
C900 H900 0.9500 . ?
C901 C902 1.40(4) . ?
C901 H901 0.9500 . ?
C902 C903 1.31(4) . ?
C902 H902 0.9500 . ?
C903 C904 1.34(3) . ?
C903 H903 0.9500 . ?
C904 H904 0.9500 . ?
C905 C910 1.37(3) . ?
C905 C906 1.41(3) . ?
C906 C907 1.39(3) . ?
C906 H906 0.9500 . ?
C907 C908 1.34(3) . ?
C907 H907 0.9500 . ?
C908 C909 1.35(3) . ?
C908 H908 0.9500 . ?
C909 C910 1.40(3) . ?
C909 H909 0.9500 . ?
C910 H910 0.9500 . ?
C911 C912 1.37(3) . ?
C911 C916 1.38(3) . ?
C912 C913 1.37(3) . ?
C912 H912 0.9500 . ?
C913 C914 1.37(3) . ?
C913 H913 0.9500 . ?
C914 C915 1.34(3) . ?
C914 H914 0.9500 . ?
C915 C916 1.39(3) . ?
C915 H915 0.9500 . ?
C916 H916 0.9500 . ?
C917 C918 1.37(3) . ?
C917 C922 1.37(3) . ?
C918 C919 1.38(3) . ?
C918 H918 0.9500 . ?
C919 C920 1.41(3) . ?
C919 H919 0.9500 . ?
C920 C921 1.39(3) . ?
C920 C923 1.52(3) . ?
C921 C922 1.38(3) . ?
C921 H921 0.9500 . ?
C922 H922 0.9500 . ?
C923 H92A 0.9800 . ?
C923 H92B 0.9800 . ?
C923 H92C 0.9800 . ?
